data_4030863
loop_
_publ_author_name
'Ihmaine, S.'
'Perrin, C.'
'Sergent, M.'

_publ_section_title
;
 New halides in the tungsten octahedral cluster chemistry, Cu2W6X14 (X =
 Cl, Br): crystal structure of Cu2W6Br14
;
_journal_name_full 'European Journal of Solid State and Inorganic Chemistry'
_journal_page_first 169
_journal_page_last 178
_journal_volume 34
_journal_year 1997
_chemical_formula_sum 'Br14 Cu2 W6'
_chemical_formula_weight 2348.9
_space_group_IT_number 201
_symmetry_cell_setting cubic
_symmetry_Int_Tables_number 201
_symmetry_space_group_name_Hall '-P 2ab 2bc 3'
_symmetry_space_group_name_H-M 'P n -3 :2'
_cell_angle_alpha 90
_cell_angle_beta 90
_cell_angle_gamma 90
_cell_formula_units_Z 4
_cell_length_a 13.3866(6)
_cell_length_b 13.3866(6)
_cell_length_c 13.3866(6)
_cell_volume 2398.89(19)
_diffrn_ambient_temperature 295
_diffrn_radiation_probe x-ray
_diffrn_radiation_type MoK\a
_diffrn_radiation_wavelength 0.71073
_exptl_absorpt_coefficient_mu 54.12
_exptl_crystal_density_diffrn 6.503
_exptl_crystal_F_000 3968
_refine_ls_goodness_of_fit_ref 0.986
_refine_ls_number_parameters 35
_refine_ls_number_reflns 891
_refine_ls_R_factor_gt 0.035
_refine_ls_wR_factor_gt 0.037
_cod_data_source_file EJSSIC-1997-34-169-178.cif
_cod_data_source_block Cu2W6Br14
_cod_original_cell_volume 2398.9(3)
_cod_original_sg_symbol_H-M 'P n -3'
_cod_database_code 4030863

loop_
_symmetry_equiv_pos_site_id
_symmetry_equiv_pos_as_xyz
1 x,y,z
2 1/2-x,1/2-y,z
3 x,1/2-y,1/2-z
4 1/2-x,y,1/2-z
5 z,x,y
6 1/2-z,1/2-x,y
7 z,1/2-x,1/2-y
8 1/2-z,x,1/2-y
9 y,z,x
10 y,1/2-z,1/2-x
11 1/2-y,z,1/2-x
12 1/2-y,1/2-z,x
13 -x,-y,-z
14 1/2+x,1/2+y,-z
15 -x,1/2+y,1/2+z
16 1/2+x,-y,1/2+z
17 -z,-x,-y
18 1/2+z,1/2+x,-y
19 -z,1/2+x,1/2+y
20 1/2+z,-x,1/2+y
21 -y,-z,-x
22 -y,1/2+z,1/2+x
23 1/2+y,-z,1/2+x
24 1/2+y,1/2+z,-x

loop_
_atom_site_label
_atom_site_type_symbol
_atom_site_thermal_displace_type
_atom_site_fract_x
_atom_site_fract_y
_atom_site_fract_z
_atom_site_occupancy
_atom_site_U_iso_or_equiv
W W Uiso 0.52569(4) 0.13273(4) 0.03217(4) 1.000 0.0090(1)
Br1 Br Uiso 0.42630(10) 0.18874(9) 0.87360(10) 1.000 0.0153(3)
Br2 Br Uiso 0.81730(10) 0.91960(10) 0.06710(10) 1.000 0.0223(3)
Br3 Br Uiso 0.63930(10) 0.63930(10) 0.63930(10) 1.000 0.0185(1)
Cu Cu Uiso 0.9340(2) 0.9340(2) 0.9340(2) 1.000 0.0326(3)

loop_
_atom_type_symbol
_atom_type_description
_atom_type_scat_dispersion_real
_atom_type_scat_dispersion_imag
_atom_type_scat_source
Br Br -0.2901 2.4595 ' International Tables Vol C Tables 4.2.6.8 and 6.1.1.4'
Cu Cu 0.3201 1.2651 ' International Tables Vol C Tables 4.2.6.8 and 6.1.1.4'
W W -0.8490 6.8722 ' International Tables Vol C Tables 4.2.6.8 and 6.1.1.4'

loop_
_geom_angle_atom_site_label_1
_geom_angle_atom_site_label_2
_geom_angle_atom_site_label_3
_geom_angle
_geom_angle_site_symmetry_1
_geom_angle_site_symmetry_3
_geom_angle_publ_flag
W W Br1 119.81(4) 6_555 1_554 yes
Br1 W Br1 178.87(5) 1_554 6_655 yes
W W Br1 59.81(3) 11_555 1_554 yes
Br1 W Br3 90.33(4) 1_554 15_644 yes
W W Br1 59.49(3) 18_545 1_554 yes
Br1 W Br2 92.14(4) 1_554 18_546 yes
W W Br1 119.37(4) 23_554 1_554 yes
Br1 W Br1 89.66(4) 1_554 23_564 yes
W W Br1 59.84(3) 6_555 6_655 yes
W W W 60.00(2) 6_555 11_555 yes
W W Br3 60.08(3) 6_555 15_644 yes
W W W 90.00(2) 6_555 18_545 yes
W W Br2 134.33(4) 6_555 18_546 yes
W W W 60.06(2) 6_555 23_554 yes
W W Br1 119.97(4) 6_555 23_564 yes
W W Br1 119.83(4) 11_555 6_655 yes
Br1 W Br3 90.34(4) 6_655 15_644 yes
W W Br1 119.38(4) 18_545 6_655 yes
Br1 W Br2 88.76(4) 6_655 18_546 yes
W W Br1 59.50(3) 23_554 6_655 yes
Br1 W Br1 89.67(4) 6_655 23_564 yes
W W Br3 60.08(3) 11_555 15_644 yes
W W W 60.06(2) 11_555 18_545 yes
W W Br2 136.73(4) 11_555 18_546 yes
W W W 90.00(2) 11_555 23_554 yes
W W Br1 119.95(4) 11_555 23_564 yes
W W Br3 120.14(4) 18_545 15_644 yes
Br2 W Br3 90.68(4) 18_546 15_644 yes
W W Br3 120.14(4) 23_554 15_644 yes
Br1 W Br3 179.96(5) 23_564 15_644 yes
W W Br2 135.61(4) 18_545 18_546 yes
W W W 59.89(2) 18_545 23_554 yes
W W Br1 59.89(3) 18_545 23_564 yes
W W Br2 133.26(4) 23_554 18_546 yes
Br1 W Br2 89.28(4) 23_564 18_546 yes
W W Br1 59.91(3) 23_554 23_564 yes
W Br1 W 60.35(3) 1_556 11_556 yes
W Br1 W 60.60(3) 1_556 18_546 yes
W Br1 W 60.61(3) 11_556 18_546 yes
W Br2 Cu 116.25(8) 23_564 1_554 yes
W Br3 W 59.84(3) 15_655 20_565 yes
W Br3 W 59.84(3) 15_655 24_556 yes
W Br3 W 59.84(3) 20_565 24_556 yes
Br2 Cu Br2 120.00(12) 1_556 5_655 yes
Br2 Cu Br2 120.00(12) 1_556 9_565 yes
Br2 Cu Br2 120.00(12) 5_655 9_565 yes

loop_
_geom_bond_atom_site_label_1
_geom_bond_atom_site_label_2
_geom_bond_distance
_geom_bond_site_symmetry_2
_geom_bond_publ_flag
W Br1 2.6150(14) 1_554 yes
W W 2.6286(8) 6_555 yes
W Br1 2.6144(14) 6_655 yes
W W 2.6286(8) 11_555 yes
W Br3 2.6349(14) 15_644 yes
W W 2.6332(8) 18_545 yes
W Br2 2.6132(14) 18_546 yes
W W 2.6332(8) 23_554 yes
W Br1 2.6038(14) 23_564 yes
Br2 Cu 2.378(3) 1_554 yes
